data_1508759
loop_
_publ_author_name
'Miyauchi, Yuta'
'Noguchi, Keiichi'
'Tanaka, Ken'

_publ_section_title
;
 Rhodium-catalyzed one-pot intermolecular [2 + 2 + 2]
 trimerization/asymmetric intramolecular [4 + 2] cycloaddition of two aryl
 ethynyl ethers and 5-alkynals.
;
_journal_issue 23
_journal_name_full 'Organic letters'
_journal_page_first 5856
_journal_page_last 5859
_journal_paper_doi 10.1021/ol3027158
_journal_volume 14
_journal_year 2012
_chemical_absolute_configuration ad
_chemical_formula_moiety 'C40 H37 N O5 S, 0.5(C6 H14)'
_chemical_formula_sum 'C43 H44 N O5 S'
_chemical_formula_weight 686.85
_chemical_name_systematic
;
 (-)-4-Butyl-6-(naphthalen-2-yloxy)-2-(toluene-4-sulfonyl)-2,3,5,7a-
 tetrahydro-1H-isoindole-5-carboxylic acid naphthalen-2-yl ester
;
_space_group_IT_number 5
_symmetry_cell_setting monoclinic
_symmetry_Int_Tables_number 5
_symmetry_space_group_name_Hall 'C 2y'
_symmetry_space_group_name_H-M 'C 1 2 1'
_atom_sites_solution_hydrogens geom
_atom_sites_solution_primary direct
_atom_sites_solution_secondary difmap
_cell_angle_alpha 90.00
_cell_angle_beta 90.195(2)
_cell_angle_gamma 90.00
_cell_formula_units_Z 4
_cell_length_a 20.5752(10)
_cell_length_b 8.5637(4)
_cell_length_c 20.8927(10)
_cell_measurement_reflns_used 19118
_cell_measurement_temperature 193(2)
_cell_measurement_theta_max 68.09
_cell_measurement_theta_min 4.23
_cell_volume 3681.3(3)
_computing_cell_refinement 'RAPID AUTO'
_computing_data_collection 'RAPID AUTO (Rigaku, 2004)'
_computing_data_reduction 'RAPID AUTO'
_computing_publication_material 'SHELXL97 (Sheldrick, 2008)'
_computing_structure_refinement 'SHELXL97 (Sheldrick, 2008)'
_computing_structure_solution 'Il Milione (Burla, et al., 2007)'
_diffrn_ambient_temperature 193(2)
_diffrn_detector_area_resol_mean 10.000
_diffrn_measured_fraction_theta_full 0.999
_diffrn_measured_fraction_theta_max 0.999
_diffrn_measurement_device_type 'Rigaku R-AXIS RAPID'
_diffrn_measurement_method \w
_diffrn_radiation_monochromator graphite
_diffrn_radiation_source 'rotating anode'
_diffrn_radiation_type CuK\a
_diffrn_radiation_wavelength 1.54187
_diffrn_reflns_av_R_equivalents 0.0464
_diffrn_reflns_av_sigmaI/netI 0.0430
_diffrn_reflns_limit_h_max 24
_diffrn_reflns_limit_h_min -24
_diffrn_reflns_limit_k_max 10
_diffrn_reflns_limit_k_min -10
_diffrn_reflns_limit_l_max 25
_diffrn_reflns_limit_l_min -25
_diffrn_reflns_number 34695
_diffrn_reflns_theta_full 68.22
_diffrn_reflns_theta_max 68.22
_diffrn_reflns_theta_min 4.23
_exptl_absorpt_coefficient_mu 1.148
_exptl_absorpt_correction_T_max 0.966
_exptl_absorpt_correction_T_min 0.678
_exptl_absorpt_correction_type numerical
_exptl_absorpt_process_details 'NUMABS (Rigaku, 1999)'
_exptl_crystal_colour colorless
_exptl_crystal_density_diffrn 1.239
_exptl_crystal_density_method 'not measured'
_exptl_crystal_description platelet
_exptl_crystal_F_000 1460
_exptl_crystal_size_max 0.35
_exptl_crystal_size_mid 0.30
_exptl_crystal_size_min 0.03
_refine_diff_density_max 0.348
_refine_diff_density_min -0.307
_refine_diff_density_rms 0.059
_refine_ls_abs_structure_details 'Flack H D (1983), Acta Cryst. A39, 876-881  3112 Friedel Pairs'
_refine_ls_abs_structure_Flack 0.00(3)
_refine_ls_extinction_coef 0.0022(3)
_refine_ls_extinction_expression Fc^*^=kFc[1+0.001xFc^2^\l^3^/sin(2\q)]^-1/4^
_refine_ls_extinction_method SHELXL
_refine_ls_goodness_of_fit_ref 0.957
_refine_ls_hydrogen_treatment constr
_refine_ls_matrix_type full
_refine_ls_number_parameters 542
_refine_ls_number_reflns 6735
_refine_ls_number_restraints 301
_refine_ls_restrained_S_all 0.966
_refine_ls_R_factor_all 0.1165
_refine_ls_R_factor_gt 0.0739
_refine_ls_shift/su_max 0.000
_refine_ls_shift/su_mean 0.000
_refine_ls_structure_factor_coef Fsqd
_refine_ls_weighting_details 'calc w=1/[\s^2^(Fo^2^)+(0.1556P)^2^+0.0000P] where P=(Fo^2^+2Fc^2^)/3'
_refine_ls_weighting_scheme calc
_refine_ls_wR_factor_gt 0.1901
_refine_ls_wR_factor_ref 0.2468
_reflns_number_gt 3352
_reflns_number_total 6735
_reflns_threshold_expression >2sigma(I)
_cod_data_source_file ol3027158_si_001.cif
_cod_data_source_block I
_cod_database_code 1508759

loop_
_symmetry_equiv_pos_site_id
_symmetry_equiv_pos_as_xyz
1 +X,+Y,+Z
2 -X,+Y,-Z
3 1/2+X,1/2+Y,+Z
4 1/2-X,1/2+Y,-Z

loop_
_atom_site_label
_atom_site_type_symbol
_atom_site_fract_x
_atom_site_fract_y
_atom_site_fract_z
_atom_site_U_iso_or_equiv
_atom_site_adp_type
_atom_site_occupancy
_atom_site_symmetry_multiplicity
_atom_site_calc_flag
_atom_site_refinement_flags
_atom_site_disorder_assembly
_atom_site_disorder_group
S1 S 0.30740(6) 0.52872(19) 0.54571(6) 0.0949(4) Uani 1 1 d . . .
O2 O 0.3283(2) 0.5505(7) 0.20128(17) 0.1311(14) Uani 1 1 d . A .
O3 O 0.3821(3) 0.3565(7) 0.1601(2) 0.1615(19) Uani 1 1 d . A .
O4 O 0.24404(14) 0.4636(4) 0.55692(16) 0.1030(11) Uani 1 1 d . . .
O5 O 0.32786(18) 0.6694(4) 0.57797(18) 0.1077(11) Uani 1 1 d . . .
N1 N 0.31149(18) 0.5657(5) 0.46911(17) 0.0882(10) Uani 1 1 d . A .
C1 C 0.3682(2) 0.6541(6) 0.4449(2) 0.0894(13) Uani 1 1 d . . .
H1A H 0.4096 0.6056 0.4585 0.107 Uiso 1 1 calc R . .
H1B H 0.3672 0.7642 0.4592 0.107 Uiso 1 1 calc R . .
C2 C 0.3583(2) 0.6412(6) 0.3734(2) 0.0932(13) Uani 1 1 d . . .
H2 H 0.3222 0.7132 0.3606 0.112 Uiso 1 1 calc R . .
C3 C 0.4155(2) 0.6743(7) 0.3325(2) 0.0975(14) Uani 1 1 d . A .
H3 H 0.4398 0.7669 0.3399 0.117 Uiso 1 1 calc R . .
C4 C 0.4338(3) 0.5792(7) 0.2863(3) 0.1099(17) Uani 1 1 d . . .
C5 C 0.4018(3) 0.4299(7) 0.2696(3) 0.1092(16) Uani 1 1 d . A .
H5 H 0.4366 0.3485 0.2687 0.131 Uiso 1 1 calc R . .
C6 C 0.3528(3) 0.3789(6) 0.3209(3) 0.1107(17) Uani 1 1 d D . .
C7 C 0.3349(2) 0.4757(6) 0.3661(2) 0.0946(14) Uani 1 1 d . A .
C8 C 0.2922(2) 0.4392(7) 0.4242(2) 0.0953(14) Uani 1 1 d . . .
H8A H 0.2454 0.4451 0.4133 0.114 Uiso 1 1 calc R A .
H8B H 0.3020 0.3348 0.4421 0.114 Uiso 1 1 calc R . .
O1A O 0.4798(9) 0.6135(19) 0.2461(11) 0.119(4) Uani 0.64 1 d PU A 1
C10A C 0.5664(3) 0.8012(5) 0.2702(4) 0.111(2) Uani 0.64 1 d PGU A 1
H10A H 0.5906 0.7236 0.2923 0.133 Uiso 0.64 1 calc PR A 1
C9A C 0.5076(3) 0.7627(6) 0.2413(4) 0.105(2) Uani 0.64 1 d PGU A 1
C18A C 0.4722(2) 0.8763(7) 0.2088(4) 0.112(3) Uani 0.64 1 d PGU A 1
H18A H 0.4320 0.8500 0.1891 0.134 Uiso 0.64 1 calc PR A 1
C17A C 0.4956(2) 1.0283(7) 0.2053(3) 0.109(2) Uani 0.64 1 d PGU A 1
H17A H 0.4714 1.1059 0.1831 0.131 Uiso 0.64 1 calc PR A 1
C16A C 0.55436(19) 1.0667(5) 0.2342(2) 0.103(2) Uani 0.64 1 d PGU A 1
C11A C 0.58977(18) 0.9532(5) 0.2666(2) 0.102(2) Uani 0.64 1 d PGU A 1
C12A C 0.6486(2) 0.9916(7) 0.2955(3) 0.119(2) Uani 0.64 1 d PGU A 1
H12A H 0.6728 0.9140 0.3177 0.142 Uiso 0.64 1 calc PR A 1
C13A C 0.6720(2) 1.1436(8) 0.2920(3) 0.132(3) Uani 0.64 1 d PGU A 1
H13A H 0.7122 1.1699 0.3117 0.158 Uiso 0.64 1 calc PR A 1
C14A C 0.6366(3) 1.2572(6) 0.2595(3) 0.129(3) Uani 0.64 1 d PGU A 1
H14A H 0.6526 1.3611 0.2571 0.155 Uiso 0.64 1 calc PR A 1
C15A C 0.5778(3) 1.2187(5) 0.2306(3) 0.121(3) Uani 0.64 1 d PGU A 1
H15A H 0.5536 1.2963 0.2085 0.145 Uiso 0.64 1 calc PR A 1
O1B O 0.4954(13) 0.586(3) 0.2403(17) 0.100(5) Uani 0.36 1 d PU A 2
C10B C 0.5000(4) 0.8555(11) 0.2186(6) 0.103(4) Uani 0.36 1 d PGU A 2
H10B H 0.4610 0.8469 0.1944 0.124 Uiso 0.36 1 calc PR A 2
C9B C 0.5249(5) 0.7257(10) 0.2502(7) 0.100(4) Uani 0.36 1 d PGU A 2
C18B C 0.5820(5) 0.7383(10) 0.2856(6) 0.099(3) Uani 0.36 1 d PGU A 2
H18B H 0.5990 0.6495 0.3071 0.119 Uiso 0.36 1 calc PR A 2
C17B C 0.6141(4) 0.8808(11) 0.2895(5) 0.109(3) Uani 0.36 1 d PGU A 2
H17B H 0.6531 0.8894 0.3137 0.131 Uiso 0.36 1 calc PR A 2
C16B C 0.5891(3) 1.0107(9) 0.2580(4) 0.109(4) Uani 0.36 1 d PGU A 2
C11B C 0.5321(3) 0.9980(10) 0.2225(4) 0.106(3) Uani 0.36 1 d PGU A 2
C12B C 0.5071(5) 1.1279(12) 0.1910(5) 0.130(4) Uani 0.36 1 d PGU A 2
H12B H 0.4681 1.1193 0.1668 0.156 Uiso 0.36 1 calc PR A 2
C13B C 0.5392(6) 1.2704(11) 0.1949(6) 0.151(5) Uani 0.36 1 d PGU A 2
H13B H 0.5222 1.3592 0.1734 0.181 Uiso 0.36 1 calc PR A 2
C14B C 0.5963(6) 1.2831(9) 0.2303(7) 0.147(5) Uani 0.36 1 d PGU A 2
H14B H 0.6182 1.3804 0.2330 0.176 Uiso 0.36 1 calc PR A 2
C15B C 0.6212(5) 1.1532(11) 0.2619(6) 0.135(4) Uani 0.36 1 d PGU A 2
H15B H 0.6602 1.1618 0.2861 0.162 Uiso 0.36 1 calc PR A 2
C19 C 0.3732(3) 0.4363(9) 0.2037(3) 0.1143(17) Uani 1 1 d . . .
C29 C 0.23158(18) 0.5257(4) 0.13684(12) 0.1123(15) Uani 1 1 d G A .
H29 H 0.2125 0.4635 0.1694 0.135 Uiso 1 1 calc R . .
C20 C 0.29489(18) 0.5798(5) 0.14387(15) 0.126(2) Uani 1 1 d G . .
C21 C 0.32276(17) 0.6708(6) 0.0962(2) 0.153(3) Uani 1 1 d G A .
H21 H 0.3660 0.7078 0.1010 0.184 Uiso 1 1 calc R . .
C22 C 0.2873(2) 0.7077(6) 0.04150(18) 0.161(3) Uani 1 1 d G . .
H22 H 0.3064 0.7699 0.0089 0.193 Uiso 1 1 calc R A .
C23 C 0.22400(17) 0.6536(4) 0.03447(12) 0.131(2) Uani 1 1 d G A .
C28 C 0.19613(14) 0.5626(4) 0.08214(11) 0.1179(18) Uani 1 1 d G . .
C27 C 0.13282(15) 0.5085(6) 0.07511(18) 0.145(3) Uani 1 1 d G A .
H27 H 0.1138 0.4463 0.1077 0.175 Uiso 1 1 calc R . .
C26 C 0.09737(17) 0.5454(7) 0.0204(2) 0.183(4) Uani 1 1 d G . .
H26 H 0.0541 0.5084 0.0156 0.220 Uiso 1 1 calc R A .
C25 C 0.1252(2) 0.6364(7) -0.02726(17) 0.162(3) Uani 1 1 d G A .
H25 H 0.1010 0.6616 -0.0646 0.194 Uiso 1 1 calc R . .
C24 C 0.1886(2) 0.6905(6) -0.02023(14) 0.157(3) Uani 1 1 d G . .
H24 H 0.2076 0.7527 -0.0528 0.188 Uiso 1 1 calc R A .
C30 C 0.3647(2) 0.3816(7) 0.5612(2) 0.0894(13) Uani 1 1 d . . .
C31 C 0.3490(2) 0.2284(6) 0.5526(2) 0.0905(13) Uani 1 1 d . . .
H31 H 0.3059 0.1997 0.5412 0.109 Uiso 1 1 calc R . .
C32 C 0.3960(3) 0.1154(7) 0.5604(3) 0.1054(15) Uani 1 1 d . . .
H32 H 0.3851 0.0091 0.5530 0.126 Uiso 1 1 calc R . .
C33 C 0.4595(3) 0.1537(8) 0.5790(3) 0.1045(16) Uani 1 1 d . . .
C34 C 0.4743(3) 0.3073(9) 0.5876(3) 0.1115(17) Uani 1 1 d . . .
H34 H 0.5174 0.3344 0.5997 0.134 Uiso 1 1 calc R . .
C35 C 0.4286(2) 0.4270(7) 0.5794(2) 0.0975(14) Uani 1 1 d . . .
H35 H 0.4398 0.5335 0.5857 0.117 Uiso 1 1 calc R . .
C36 C 0.5096(3) 0.0280(10) 0.5903(3) 0.135(2) Uani 1 1 d . . .
H36A H 0.4902 -0.0745 0.5821 0.203 Uiso 1 1 calc R . .
H36B H 0.5249 0.0330 0.6347 0.203 Uiso 1 1 calc R . .
H36C H 0.5464 0.0440 0.5613 0.203 Uiso 1 1 calc R . .
C37A C 0.3381(5) 0.1992(11) 0.3154(7) 0.105(3) Uani 0.51 1 d PDU A 1
H37A H 0.3767 0.1431 0.2989 0.126 Uiso 0.51 1 calc PR A 1
H37B H 0.3271 0.1558 0.3579 0.126 Uiso 0.51 1 calc PR A 1
C38A C 0.2794(7) 0.1802(13) 0.2682(8) 0.164(5) Uani 0.51 1 d PDU A 1
H38A H 0.2434 0.2483 0.2825 0.197 Uiso 0.51 1 calc PR A 1
H38B H 0.2928 0.2154 0.2251 0.197 Uiso 0.51 1 calc PR A 1
C39A C 0.2552(9) 0.0143(17) 0.2640(8) 0.194(6) Uani 0.51 1 d PDU A 1
H39A H 0.2084 0.0117 0.2748 0.233 Uiso 0.51 1 calc PR A 1
H39B H 0.2787 -0.0507 0.2957 0.233 Uiso 0.51 1 calc PR A 1
C40A C 0.2649(19) -0.055(3) 0.1964(11) 0.267(13) Uani 0.51 1 d PDU A 1
H40A H 0.2509 -0.1648 0.1963 0.400 Uiso 0.51 1 calc PR A 1
H40B H 0.3110 -0.0494 0.1849 0.400 Uiso 0.51 1 calc PR A 1
H40C H 0.2390 0.0038 0.1653 0.400 Uiso 0.51 1 calc PR A 1
C37B C 0.3036(6) 0.2443(11) 0.3064(9) 0.133(5) Uani 0.49 1 d PDU A 2
H37C H 0.2745 0.2295 0.3435 0.160 Uiso 0.49 1 calc PR A 2
H37D H 0.2766 0.2725 0.2688 0.160 Uiso 0.49 1 calc PR A 2
C38B C 0.3402(5) 0.0932(10) 0.2929(7) 0.132(4) Uani 0.49 1 d PDU A 2
H38C H 0.3563 0.0509 0.3340 0.159 Uiso 0.49 1 calc PR A 2
H38D H 0.3785 0.1182 0.2663 0.159 Uiso 0.49 1 calc PR A 2
C39B C 0.3012(7) -0.0340(12) 0.2592(7) 0.156(5) Uani 0.49 1 d PDU A 2
H39C H 0.2683 -0.0755 0.2891 0.188 Uiso 0.49 1 calc PR A 2
H39D H 0.3308 -0.1207 0.2477 0.188 Uiso 0.49 1 calc PR A 2
C40B C 0.2667(12) 0.024(2) 0.1983(8) 0.210(9) Uani 0.49 1 d PDU A 2
H40D H 0.2409 -0.0612 0.1799 0.314 Uiso 0.49 1 calc PR A 2
H40E H 0.2992 0.0583 0.1671 0.314 Uiso 0.49 1 calc PR A 2
H40F H 0.2381 0.1115 0.2090 0.314 Uiso 0.49 1 calc PR A 2
C41B C 0.0151(11) 0.123(4) 0.0628(11) 0.202(10) Uani 0.36 1 d PDU B 2
H41A H 0.0092 0.1884 0.1008 0.303 Uiso 0.36 1 calc PR B 2
H41B H -0.0201 0.1432 0.0322 0.303 Uiso 0.36 1 calc PR B 2
H41C H 0.0570 0.1472 0.0429 0.303 Uiso 0.36 1 calc PR B 2
C42B C 0.0139(14) -0.054(4) 0.0830(6) 0.221(11) Uani 0.36 1 d PDU B 2
H42A H 0.0483 -0.0702 0.1155 0.265 Uiso 0.36 1 calc PR B 2
H42B H -0.0283 -0.0746 0.1042 0.265 Uiso 0.36 1 calc PR B 2
C43B C 0.0231(9) -0.181(4) 0.0300(6) 0.266(12) Uani 0.36 1 d PDU . 2
H43A H 0.0191 -0.2843 0.0507 0.319 Uiso 0.36 1 calc PR . 2
H43B H 0.0682 -0.1721 0.0142 0.319 Uiso 0.36 1 calc PR . 2
C41A C 0.1250(6) 0.040(2) 0.1088(6) 0.230(7) Uani 0.64 1 d PDU C 1
H41D H 0.1284 0.0930 0.1501 0.345 Uiso 0.64 1 calc PR C 1
H41E H 0.1595 0.0764 0.0804 0.345 Uiso 0.64 1 calc PR C 1
H41F H 0.1295 -0.0733 0.1152 0.345 Uiso 0.64 1 calc PR C 1
C42A C 0.0583(7) 0.075(3) 0.0784(8) 0.299(10) Uani 0.64 1 d PDU C 1
H42C H 0.0258 0.0281 0.1074 0.359 Uiso 0.64 1 calc PR C 1
H42D H 0.0527 0.1894 0.0817 0.359 Uiso 0.64 1 calc PR C 1
C43A C 0.0364(3) 0.032(4) 0.0109(5) 0.296(10) Uani 0.64 1 d PDU . 1
H43C H 0.0532 -0.0746 0.0025 0.355 Uiso 0.64 1 calc PR . 1
H43D H 0.0596 0.1027 -0.0186 0.355 Uiso 0.64 1 calc PR . 1

loop_
_atom_site_aniso_label
_atom_site_aniso_U_11
_atom_site_aniso_U_22
_atom_site_aniso_U_33
_atom_site_aniso_U_23
_atom_site_aniso_U_13
_atom_site_aniso_U_12
S1 0.0903(8) 0.1046(9) 0.0899(7) 0.0001(7) 0.0023(5) 0.0096(7)
O2 0.151(3) 0.160(4) 0.082(2) -0.017(3) 0.000(2) -0.014(3)
O3 0.235(5) 0.150(4) 0.099(3) -0.023(3) -0.004(3) 0.013(4)
O4 0.0801(18) 0.127(3) 0.102(2) 0.0099(19) 0.0107(15) 0.0046(18)
O5 0.120(2) 0.099(2) 0.103(2) -0.021(2) -0.0027(19) 0.006(2)
N1 0.091(2) 0.096(3) 0.077(2) 0.0017(19) -0.0045(17) 0.002(2)
C1 0.087(3) 0.091(3) 0.090(3) 0.000(3) 0.006(2) -0.010(2)
C2 0.087(3) 0.096(3) 0.097(3) 0.000(3) 0.005(2) -0.007(3)
C3 0.090(3) 0.108(4) 0.094(3) -0.005(3) 0.007(2) -0.020(3)
C4 0.115(4) 0.123(5) 0.092(3) -0.008(3) 0.013(3) -0.027(3)
C5 0.126(4) 0.112(4) 0.090(3) -0.014(3) 0.005(3) -0.022(3)
C6 0.135(4) 0.108(4) 0.089(3) -0.007(3) 0.007(3) -0.037(3)
C7 0.097(3) 0.109(4) 0.078(3) -0.004(3) -0.001(2) -0.013(3)
C8 0.092(3) 0.109(4) 0.084(3) 0.002(3) -0.005(2) -0.011(3)
O1A 0.125(10) 0.118(6) 0.114(5) -0.026(5) 0.061(7) -0.018(6)
C10A 0.104(5) 0.127(5) 0.102(6) -0.008(5) 0.016(4) 0.005(4)
C9A 0.102(5) 0.107(5) 0.106(6) -0.010(5) 0.024(4) -0.006(4)
C18A 0.083(5) 0.137(5) 0.116(6) -0.009(5) 0.014(4) -0.002(4)
C17A 0.088(4) 0.127(5) 0.113(6) 0.010(5) 0.013(4) 0.010(4)
C16A 0.091(4) 0.127(5) 0.090(5) -0.004(4) 0.018(3) -0.006(4)
C11A 0.086(5) 0.128(5) 0.092(5) 0.000(5) 0.012(4) -0.003(4)
C12A 0.097(4) 0.161(6) 0.098(5) -0.007(5) 0.006(4) -0.005(4)
C13A 0.104(6) 0.184(7) 0.108(6) -0.015(6) 0.005(4) -0.035(5)
C14A 0.124(7) 0.140(6) 0.122(7) -0.015(5) 0.028(5) -0.036(5)
C15A 0.125(6) 0.135(5) 0.102(6) 0.017(5) 0.014(5) -0.014(5)
O1B 0.075(8) 0.112(7) 0.113(12) -0.029(7) 0.037(7) -0.009(6)
C10B 0.067(8) 0.123(7) 0.120(10) -0.003(7) 0.016(6) 0.003(6)
C9B 0.080(7) 0.112(6) 0.107(9) 0.000(7) 0.013(6) -0.015(6)
C18B 0.092(7) 0.116(7) 0.089(9) -0.013(7) 0.007(6) 0.004(6)
C17B 0.081(7) 0.133(7) 0.113(10) -0.028(8) 0.002(6) -0.009(6)
C16B 0.088(7) 0.116(7) 0.123(10) -0.020(7) 0.033(6) -0.010(6)
C11B 0.089(7) 0.112(6) 0.118(9) -0.005(7) 0.029(6) 0.009(6)
C12B 0.121(9) 0.124(7) 0.146(11) 0.010(9) 0.040(7) 0.020(7)
C13B 0.155(11) 0.121(7) 0.178(13) 0.015(10) 0.072(9) 0.013(8)
C14B 0.146(11) 0.116(8) 0.179(14) -0.015(9) 0.081(9) -0.018(9)
C15B 0.110(9) 0.136(8) 0.159(12) -0.015(9) 0.054(7) -0.030(7)
C19 0.128(4) 0.110(4) 0.104(4) -0.011(4) 0.013(3) 0.001(4)
C29 0.130(4) 0.122(4) 0.085(3) 0.002(3) 0.018(3) 0.006(4)
C20 0.152(5) 0.133(5) 0.093(4) -0.003(3) 0.005(4) -0.001(4)
C21 0.164(6) 0.194(8) 0.103(4) -0.007(5) 0.019(4) -0.055(6)
C22 0.214(8) 0.166(7) 0.102(5) 0.017(4) 0.000(5) -0.047(6)
C23 0.165(6) 0.142(5) 0.086(4) 0.005(4) 0.021(4) 0.002(5)
C28 0.129(4) 0.133(5) 0.092(3) 0.006(3) 0.010(3) 0.024(4)
C27 0.117(4) 0.206(8) 0.113(4) 0.001(5) 0.005(3) 0.013(5)
C26 0.129(5) 0.261(12) 0.159(7) 0.013(8) -0.007(5) 0.058(7)
C25 0.167(6) 0.217(9) 0.101(5) 0.013(5) -0.005(5) 0.041(7)
C24 0.209(8) 0.166(7) 0.096(4) 0.029(5) 0.002(5) 0.019(6)
C30 0.078(3) 0.105(4) 0.085(3) 0.003(3) -0.005(2) 0.011(2)
C31 0.085(3) 0.088(3) 0.099(3) 0.008(3) -0.005(2) 0.000(3)
C32 0.104(4) 0.108(4) 0.104(4) 0.006(3) 0.002(3) 0.005(3)
C33 0.089(3) 0.119(5) 0.106(4) 0.007(3) 0.000(3) 0.011(3)
C34 0.091(3) 0.146(6) 0.098(4) 0.007(4) -0.009(3) 0.001(4)
C35 0.088(3) 0.113(4) 0.091(3) 0.004(3) -0.011(2) 0.000(3)
C36 0.118(4) 0.150(5) 0.138(5) 0.029(5) -0.002(3) 0.039(4)
C37A 0.102(7) 0.082(7) 0.133(8) -0.017(7) 0.023(6) -0.014(6)
C38A 0.185(11) 0.129(8) 0.178(11) -0.013(9) -0.042(8) -0.032(9)
C39A 0.251(14) 0.157(10) 0.175(12) -0.049(10) -0.039(11) -0.071(11)
C40A 0.42(3) 0.136(16) 0.242(19) -0.069(15) 0.12(2) -0.03(2)
C37B 0.170(13) 0.103(7) 0.128(10) -0.006(7) 0.053(10) 0.029(8)
C38B 0.128(8) 0.090(6) 0.179(10) 0.008(7) 0.053(7) 0.018(6)
C39B 0.168(11) 0.101(8) 0.201(12) -0.015(7) 0.093(9) -0.023(7)
C40B 0.35(2) 0.152(16) 0.122(11) -0.042(10) 0.059(10) -0.104(17)
C41B 0.111(13) 0.37(3) 0.122(16) 0.012(16) -0.004(12) 0.00(2)
C42B 0.192(16) 0.39(3) 0.078(10) 0.051(14) -0.027(12) 0.05(2)
C43B 0.27(2) 0.37(3) 0.160(17) 0.017(18) -0.015(17) 0.02(3)
C41A 0.297(18) 0.223(15) 0.170(12) 0.085(13) 0.075(11) 0.016(16)
C42A 0.34(2) 0.36(2) 0.201(14) 0.080(19) 0.006(16) -0.01(2)
C43A 0.35(2) 0.35(2) 0.195(14) 0.05(2) 0.042(14) -0.01(2)

loop_
_atom_type_symbol
_atom_type_description
_atom_type_scat_dispersion_real
_atom_type_scat_dispersion_imag
_atom_type_scat_source
C C 0.0181 0.0091 'International Tables Vol C Tables 4.2.6.8 and 6.1.1.4'
H H 0.0000 0.0000 'International Tables Vol C Tables 4.2.6.8 and 6.1.1.4'
N N 0.0311 0.0180 'International Tables Vol C Tables 4.2.6.8 and 6.1.1.4'
O O 0.0492 0.0322 'International Tables Vol C Tables 4.2.6.8 and 6.1.1.4'
S S 0.3331 0.5567 'International Tables Vol C Tables 4.2.6.8 and 6.1.1.4'

loop_
_geom_angle_atom_site_label_1
_geom_angle_atom_site_label_2
_geom_angle_atom_site_label_3
_geom_angle
_geom_angle_site_symmetry_1
_geom_angle_site_symmetry_3
O4 S1 O5 120.7(2) . .
O4 S1 N1 106.52(19) . .
O5 S1 N1 106.3(2) . .
O4 S1 C30 107.5(2) . .
O5 S1 C30 108.6(2) . .
N1 S1 C30 106.4(2) . .
C19 O2 C20 119.7(4) . .
C1 N1 C8 111.5(4) . .
C1 N1 S1 118.5(3) . .
C8 N1 S1 117.5(3) . .
N1 C1 C2 101.4(4) . .
N1 C1 H1A 111.5 . .
C2 C1 H1A 111.5 . .
N1 C1 H1B 111.5 . .
C2 C1 H1B 111.5 . .
H1A C1 H1B 109.3 . .
C3 C2 C7 112.0(5) . .
C3 C2 C1 116.8(4) . .
C7 C2 C1 102.2(4) . .
C3 C2 H2 108.5 . .
C7 C2 H2 108.5 . .
C1 C2 H2 108.5 . .
C4 C3 C2 122.1(5) . .
C4 C3 H3 118.9 . .
C2 C3 H3 118.9 . .
O1A C4 C3 122.8(10) . .
O1A C4 C5 111.6(10) . .
C3 C4 C5 125.4(5) . .
O1A C4 O1B 11.7(17) . .
C3 C4 O1B 130.3(12) . .
C5 C4 O1B 104.2(12) . .
C4 C5 C19 111.0(5) . .
C4 C5 C6 112.0(5) . .
C19 C5 C6 113.4(5) . .
C4 C5 H5 106.7 . .
C19 C5 H5 106.7 . .
C6 C5 H5 106.7 . .
C7 C6 C5 120.6(5) . .
C7 C6 C37B 115.0(6) . .
C5 C6 C37B 120.0(7) . .
C7 C6 C37A 128.1(7) . .
C5 C6 C37A 110.7(7) . .
C37B C6 C37A 30.7(5) . .
C6 C7 C2 125.3(5) . .
C6 C7 C8 127.3(5) . .
C2 C7 C8 107.2(4) . .
N1 C8 C7 101.4(4) . .
N1 C8 H8A 111.5 . .
C7 C8 H8A 111.5 . .
N1 C8 H8B 111.5 . .
C7 C8 H8B 111.5 . .
H8A C8 H8B 109.3 . .
C4 O1A C9A 123.3(13) . .
C9A C10A C11A 120.0 . .
C9A C10A H10A 120.0 . .
C11A C10A H10A 120.0 . .
C10A C9A C18A 120.0 . .
C10A C9A O1A 122.6(10) . .
C18A C9A O1A 117.3(9) . .
C17A C18A C9A 120.0 . .
C17A C18A H18A 120.0 . .
C9A C18A H18A 120.0 . .
C18A C17A C16A 120.0 . .
C18A C17A H17A 120.0 . .
C16A C17A H17A 120.0 . .
C11A C16A C17A 120.0 . .
C11A C16A C15A 120.0 . .
C17A C16A C15A 120.0 . .
C12A C11A C16A 120.0 . .
C12A C11A C10A 120.0 . .
C16A C11A C10A 120.0 . .
C11A C12A C13A 120.0 . .
C11A C12A H12A 120.0 . .
C13A C12A H12A 120.0 . .
C14A C13A C12A 120.0 . .
C14A C13A H13A 120.0 . .
C12A C13A H13A 120.0 . .
C13A C14A C15A 120.0 . .
C13A C14A H14A 120.0 . .
C15A C14A H14A 120.0 . .
C14A C15A C16A 120.0 . .
C14A C15A H15A 120.0 . .
C16A C15A H15A 120.0 . .
C9B O1B C4 107.4(18) . .
C9B C10B C11B 120.0 . .
C9B C10B H10B 120.0 . .
C11B C10B H10B 120.0 . .
O1B C9B C18B 121.8(14) . .
O1B C9B C10B 117.9(15) . .
C18B C9B C10B 120.0 . .
C9B C18B C17B 120.0 . .
C9B C18B H18B 120.0 . .
C17B C18B H18B 120.0 . .
C16B C17B C18B 120.0 . .
C16B C17B H17B 120.0 . .
C18B C17B H17B 120.0 . .
C11B C16B C17B 120.0 . .
C11B C16B C15B 120.0 . .
C17B C16B C15B 120.0 . .
C12B C11B C16B 120.0 . .
C12B C11B C10B 120.0 . .
C16B C11B C10B 120.0 . .
C13B C12B C11B 120.0 . .
C13B C12B H12B 120.0 . .
C11B C12B H12B 120.0 . .
C14B C13B C12B 120.0 . .
C14B C13B H13B 120.0 . .
C12B C13B H13B 120.0 . .
C15B C14B C13B 120.0 . .
C15B C14B H14B 120.0 . .
C13B C14B H14B 120.0 . .
C14B C15B C16B 120.0 . .
C14B C15B H15B 120.0 . .
C16B C15B H15B 120.0 . .
O3 C19 O2 120.8(6) . .
O3 C19 C5 129.9(7) . .
O2 C19 C5 109.2(6) . .
C20 C29 C28 120.0 . .
C20 C29 H29 120.0 . .
C28 C29 H29 120.0 . .
C29 C20 C21 120.0 . .
C29 C20 O2 119.1(3) . .
C21 C20 O2 120.7(3) . .
C22 C21 C20 120.0 . .
C22 C21 H21 120.0 . .
C20 C21 H21 120.0 . .
C23 C22 C21 120.0 . .
C23 C22 H22 120.0 . .
C21 C22 H22 120.0 . .
C22 C23 C28 120.0 . .
C22 C23 C24 120.0 . .
C28 C23 C24 120.0 . .
C27 C28 C23 120.0 . .
C27 C28 C29 120.0 . .
C23 C28 C29 120.0 . .
C28 C27 C26 120.0 . .
C28 C27 H27 120.0 . .
C26 C27 H27 120.0 . .
C27 C26 C25 120.0 . .
C27 C26 H26 120.0 . .
C25 C26 H26 120.0 . .
C24 C25 C26 120.0 . .
C24 C25 H25 120.0 . .
C26 C25 H25 120.0 . .
C25 C24 C23 120.0 . .
C25 C24 H24 120.0 . .
C23 C24 H24 120.0 . .
C31 C30 C35 121.1(5) . .
C31 C30 S1 120.5(4) . .
C35 C30 S1 118.3(4) . .
C30 C31 C32 119.7(5) . .
C30 C31 H31 120.2 . .
C32 C31 H31 120.2 . .
C31 C32 C33 121.5(6) . .
C31 C32 H32 119.3 . .
C33 C32 H32 119.3 . .
C34 C33 C32 118.1(6) . .
C34 C33 C36 121.1(6) . .
C32 C33 C36 120.8(6) . .
C33 C34 C35 122.7(5) . .
C33 C34 H34 118.6 . .
C35 C34 H34 118.6 . .
C34 C35 C30 116.9(5) . .
C34 C35 H35 121.5 . .
C30 C35 H35 121.5 . .
C33 C36 H36A 109.5 . .
C33 C36 H36B 109.5 . .
H36A C36 H36B 109.5 . .
C33 C36 H36C 109.5 . .
H36A C36 H36C 109.5 . .
H36B C36 H36C 109.5 . .
C38A C37A C6 107.2(7) . .
C38A C37A H37A 110.3 . .
C6 C37A H37A 110.3 . .
C38A C37A H37B 110.3 . .
C6 C37A H37B 110.3 . .
H37A C37A H37B 108.5 . .
C39A C38A C37A 113.0(9) . .
C39A C38A H38A 109.0 . .
C37A C38A H38A 109.0 . .
C39A C38A H38B 109.0 . .
C37A C38A H38B 109.0 . .
H38A C38A H38B 107.8 . .
C38A C39A C40A 112.0(10) . .
C38A C39A H39A 109.2 . .
C40A C39A H39A 109.2 . .
C38A C39A H39B 109.2 . .
C40A C39A H39B 109.2 . .
H39A C39A H39B 107.9 . .
C39A C40A H40A 109.5 . .
C39A C40A H40B 109.5 . .
H40A C40A H40B 109.5 . .
C39A C40A H40C 109.5 . .
H40A C40A H40C 109.5 . .
H40B C40A H40C 109.5 . .
C38B C37B C6 110.1(8) . .
C38B C37B H37C 109.6 . .
C6 C37B H37C 109.6 . .
C38B C37B H37D 109.6 . .
C6 C37B H37D 109.6 . .
H37C C37B H37D 108.2 . .
C37B C38B C39B 115.7(8) . .
C37B C38B H38C 108.4 . .
C39B C38B H38C 108.4 . .
C37B C38B H38D 108.4 . .
C39B C38B H38D 108.4 . .
H38C C38B H38D 107.4 . .
C38B C39B C40B 113.1(8) . .
C38B C39B H39C 109.0 . .
C40B C39B H39C 109.0 . .
C38B C39B H39D 109.0 . .
C40B C39B H39D 109.0 . .
H39C C39B H39D 107.8 . .
C39B C40B H40D 109.5 . .
C39B C40B H40E 109.5 . .
H40D C40B H40E 109.5 . .
C39B C40B H40F 109.5 . .
H40D C40B H40F 109.5 . .
H40E C40B H40F 109.5 . .
C42B C41B H41A 109.5 . .
C42B C41B H41B 109.5 . .
H41A C41B H41B 109.5 . .
C42B C41B H41C 109.5 . .
H41A C41B H41C 109.5 . .
H41B C41B H41C 109.5 . .
C43B C42B C41B 118.5(10) . .
C43B C42B H42A 107.7 . .
C41B C42B H42A 107.7 . .
C43B C42B H42B 107.7 . .
C41B C42B H42B 107.7 . .
H42A C42B H42B 107.1 . .
C42B C43B C43B 119.4(11) . 2
C42B C43B H43A 107.5 . .
C43B C43B H43A 107.5 2 .
C42B C43B H43B 107.5 . .
C43B C43B H43B 107.5 2 .
H43A C43B H43B 107.0 . .
C42A C41A H41D 109.5 . .
C42A C41A H41E 109.5 . .
H41D C41A H41E 109.5 . .
C42A C41A H41F 109.5 . .
H41D C41A H41F 109.5 . .
H41E C41A H41F 109.5 . .
C43A C42A C41A 126.5(12) . .
C43A C42A H42C 105.7 . .
C41A C42A H42C 105.7 . .
C43A C42A H42D 105.7 . .
C41A C42A H42D 105.7 . .
H42C C42A H42D 106.1 . .
C42A C43A C43A 123.3(12) . 2
C42A C43A H43C 106.5 . .
C43A C43A H43C 106.5 2 .
C42A C43A H43D 106.5 . .
C43A C43A H43D 106.5 2 .
H43C C43A H43D 106.5 . .

loop_
_geom_bond_atom_site_label_1
_geom_bond_atom_site_label_2
_geom_bond_distance
_geom_bond_site_symmetry_2
S1 O4 1.438(3) .
S1 O5 1.442(4) .
S1 N1 1.634(4) .
S1 C30 1.754(5) .
O2 C19 1.347(7) .
O2 C20 1.403(5) .
O3 C19 1.154(7) .
N1 C1 1.481(6) .
N1 C8 1.486(6) .
C1 C2 1.510(7) .
C1 H1A 0.9900 .
C1 H1B 0.9900 .
C2 C3 1.485(7) .
C2 C7 1.504(7) .
C2 H2 1.0000 .
C3 C4 1.319(7) .
C3 H3 0.9500 .
C4 O1A 1.302(18) .
C4 C5 1.479(8) .
C4 O1B 1.60(3) .
C5 C19 1.497(9) .
C5 C6 1.535(8) .
C5 H5 1.0000 .
C6 C7 1.310(7) .
C6 C37B 1.563(9) .
C6 C37A 1.572(8) .
C7 C8 1.534(7) .
C8 H8A 0.9900 .
C8 H8B 0.9900 .
O1A C9A 1.403(18) .
C10A C9A 1.3900 .
C10A C11A 1.3900 .
C10A H10A 0.9500 .
C9A C18A 1.3900 .
C18A C17A 1.3900 .
C18A H18A 0.9500 .
C17A C16A 1.3900 .
C17A H17A 0.9500 .
C16A C11A 1.3900 .
C16A C15A 1.3900 .
C11A C12A 1.3900 .
C12A C13A 1.3900 .
C12A H12A 0.9500 .
C13A C14A 1.3900 .
C13A H13A 0.9500 .
C14A C15A 1.3900 .
C14A H14A 0.9500 .
C15A H15A 0.9500 .
O1B C9B 1.35(3) .
C10B C9B 1.3900 .
C10B C11B 1.3900 .
C10B H10B 0.9500 .
C9B C18B 1.3900 .
C18B C17B 1.3900 .
C18B H18B 0.9500 .
C17B C16B 1.3900 .
C17B H17B 0.9500 .
C16B C11B 1.3900 .
C16B C15B 1.3900 .
C11B C12B 1.3900 .
C12B C13B 1.3900 .
C12B H12B 0.9500 .
C13B C14B 1.3900 .
C13B H13B 0.9500 .
C14B C15B 1.3900 .
C14B H14B 0.9500 .
C15B H15B 0.9500 .
C29 C20 1.3900 .
C29 C28 1.3900 .
C29 H29 0.9500 .
C20 C21 1.3900 .
C21 C22 1.3900 .
C21 H21 0.9500 .
C22 C23 1.3900 .
C22 H22 0.9500 .
C23 C28 1.3900 .
C23 C24 1.3900 .
C28 C27 1.3900 .
C27 C26 1.3900 .
C27 H27 0.9500 .
C26 C25 1.3900 .
C26 H26 0.9500 .
C25 C24 1.3900 .
C25 H25 0.9500 .
C24 H24 0.9500 .
C30 C31 1.363(7) .
C30 C35 1.423(6) .
C31 C32 1.378(7) .
C31 H31 0.9500 .
C32 C33 1.401(8) .
C32 H32 0.9500 .
C33 C34 1.362(9) .
C33 C36 1.509(9) .
C34 C35 1.401(8) .
C34 H34 0.9500 .
C35 H35 0.9500 .
C36 H36A 0.9800 .
C36 H36B 0.9800 .
C36 H36C 0.9800 .
C37A C38A 1.565(9) .
C37A H37A 0.9900 .
C37A H37B 0.9900 .
C38A C39A 1.508(9) .
C38A H38A 0.9900 .
C38A H38B 0.9900 .
C39A C40A 1.545(10) .
C39A H39A 0.9900 .
C39A H39B 0.9900 .
C40A H40A 0.9800 .
C40A H40B 0.9800 .
C40A H40C 0.9800 .
C37B C38B 1.523(9) .
C37B H37C 0.9900 .
C37B H37D 0.9900 .
C38B C39B 1.524(8) .
C38B H38C 0.9900 .
C38B H38D 0.9900 .
C39B C40B 1.536(10) .
C39B H39C 0.9900 .
C39B H39D 0.9900 .
C40B H40D 0.9800 .
C40B H40E 0.9800 .
C40B H40F 0.9800 .
C41B C42B 1.574(10) .
C41B H41A 0.9800 .
C41B H41B 0.9800 .
C41B H41C 0.9800 .
C42B C43B 1.562(10) .
C42B H42A 0.9900 .
C42B H42B 0.9900 .
C43B C43B 1.569(10) 2
C43B H43A 0.9900 .
C43B H43B 0.9900 .
C41A C42A 1.540(10) .
C41A H41D 0.9800 .
C41A H41E 0.9800 .
C41A H41F 0.9800 .
C42A C43A 1.525(10) .
C42A H42C 0.9900 .
C42A H42D 0.9900 .
C43A C43A 1.562(10) 2
C43A H43C 0.9900 .
C43A H43D 0.9900 .

loop_
_geom_torsion_atom_site_label_1
_geom_torsion_atom_site_label_2
_geom_torsion_atom_site_label_3
_geom_torsion_atom_site_label_4
_geom_torsion
_geom_torsion_site_symmetry_4
O4 S1 N1 C1 171.7(3) .
O5 S1 N1 C1 41.8(4) .
C30 S1 N1 C1 -73.9(4) .
O4 S1 N1 C8 -49.5(4) .
O5 S1 N1 C8 -179.4(3) .
C30 S1 N1 C8 65.0(4) .
C8 N1 C1 C2 30.7(5) .
S1 N1 C1 C2 171.9(3) .
N1 C1 C2 C3 -162.0(4) .
N1 C1 C2 C7 -39.4(5) .
C7 C2 C3 C4 13.3(7) .
C1 C2 C3 C4 130.6(6) .
C2 C3 C4 O1A 173.0(13) .
C2 C3 C4 C5 -1.0(9) .
C2 C3 C4 O1B -175.7(17) .
O1A C4 C5 C19 -58.7(12) .
C3 C4 C5 C19 115.9(7) .
O1B C4 C5 C19 -68.3(14) .
O1A C4 C5 C6 173.5(11) .
C3 C4 C5 C6 -11.9(8) .
O1B C4 C5 C6 163.9(13) .
C4 C5 C6 C7 12.0(8) .
C19 C5 C6 C7 -114.5(7) .
C4 C5 C6 C37B 167.3(7) .
C19 C5 C6 C37B 40.8(9) .
C4 C5 C6 C37A -160.2(6) .
C19 C5 C6 C37A 73.3(7) .
C5 C6 C7 C2 0.3(9) .
C37B C6 C7 C2 -156.2(8) .
C37A C6 C7 C2 171.0(6) .
C5 C6 C7 C8 -173.5(5) .
C37B C6 C7 C8 30.0(10) .
C37A C6 C7 C8 -2.8(10) .
C3 C2 C7 C6 -13.0(7) .
C1 C2 C7 C6 -138.7(5) .
C3 C2 C7 C8 161.9(4) .
C1 C2 C7 C8 36.1(5) .
C1 N1 C8 C7 -8.7(5) .
S1 N1 C8 C7 -150.3(3) .
C6 C7 C8 N1 157.4(5) .
C2 C7 C8 N1 -17.3(5) .
C3 C4 O1A C9A -10(3) .
C5 C4 O1A C9A 164.6(15) .
O1B C4 O1A C9A -143(13) .
C11A C10A C9A C18A 0.0 .
C11A C10A C9A O1A -176.6(10) .
C4 O1A C9A C10A 99.1(17) .
C4 O1A C9A C18A -78(2) .
C10A C9A C18A C17A 0.0 .
O1A C9A C18A C17A 176.7(10) .
C9A C18A C17A C16A 0.0 .
C18A C17A C16A C11A 0.0 .
C18A C17A C16A C15A 180.0 .
C17A C16A C11A C12A 180.0 .
C15A C16A C11A C12A 0.0 .
C17A C16A C11A C10A 0.0 .
C15A C16A C11A C10A 180.0 .
C9A C10A C11A C12A 180.0 .
C9A C10A C11A C16A 0.0 .
C16A C11A C12A C13A 0.0 .
C10A C11A C12A C13A 180.0 .
C11A C12A C13A C14A 0.0 .
C12A C13A C14A C15A 0.0 .
C13A C14A C15A C16A 0.0 .
C11A C16A C15A C14A 0.0 .
C17A C16A C15A C14A 180.0 .
O1A C4 O1B C9B 46(10) .
C3 C4 O1B C9B -8(3) .
C5 C4 O1B C9B 176.2(17) .
C4 O1B C9B C18B 104.0(16) .
C4 O1B C9B C10B -82(2) .
C11B C10B C9B O1B -174.1(16) .
C11B C10B C9B C18B 0.0 .
O1B C9B C18B C17B 173.8(18) .
C10B C9B C18B C17B 0.0 .
C9B C18B C17B C16B 0.0 .
C18B C17B C16B C11B 0.0 .
C18B C17B C16B C15B 180.0 .
C17B C16B C11B C12B 180.0 .
C15B C16B C11B C12B 0.0 .
C17B C16B C11B C10B 0.0 .
C15B C16B C11B C10B 180.0 .
C9B C10B C11B C12B 180.0 .
C9B C10B C11B C16B 0.0 .
C16B C11B C12B C13B 0.0 .
C10B C11B C12B C13B 180.0 .
C11B C12B C13B C14B 0.0 .
C12B C13B C14B C15B 0.0 .
C13B C14B C15B C16B 0.0 .
C11B C16B C15B C14B 0.0 .
C17B C16B C15B C14B 180.0 .
C20 O2 C19 O3 -4.3(9) .
C20 O2 C19 C5 179.6(5) .
C4 C5 C19 O3 123.6(8) .
C6 C5 C19 O3 -109.4(9) .
C4 C5 C19 O2 -60.8(6) .
C6 C5 C19 O2 66.2(7) .
C28 C29 C20 C21 0.0 .
C28 C29 C20 O2 175.6(4) .
C19 O2 C20 C29 102.5(5) .
C19 O2 C20 C21 -81.9(6) .
C29 C20 C21 C22 0.0 .
O2 C20 C21 C22 -175.5(4) .
C20 C21 C22 C23 0.0 .
C21 C22 C23 C28 0.0 .
C21 C22 C23 C24 180.0 .
C22 C23 C28 C27 180.0 .
C24 C23 C28 C27 0.0 .
C22 C23 C28 C29 0.0 .
C24 C23 C28 C29 180.0 .
C20 C29 C28 C27 180.0 .
C20 C29 C28 C23 0.0 .
C23 C28 C27 C26 0.0 .
C29 C28 C27 C26 180.0 .
C28 C27 C26 C25 0.0 .
C27 C26 C25 C24 0.0 .
C26 C25 C24 C23 0.0 .
C22 C23 C24 C25 180.0 .
C28 C23 C24 C25 0.0 .
O4 S1 C30 C31 29.0(5) .
O5 S1 C30 C31 161.1(4) .
N1 S1 C30 C31 -84.9(5) .
O4 S1 C30 C35 -154.5(4) .
O5 S1 C30 C35 -22.4(5) .
N1 S1 C30 C35 91.7(4) .
C35 C30 C31 C32 -1.2(7) .
S1 C30 C31 C32 175.2(4) .
C30 C31 C32 C33 2.0(8) .
C31 C32 C33 C34 -1.8(8) .
C31 C32 C33 C36 177.2(5) .
C32 C33 C34 C35 0.9(9) .
C36 C33 C34 C35 -178.1(5) .
C33 C34 C35 C30 -0.2(8) .
C31 C30 C35 C34 0.3(7) .
S1 C30 C35 C34 -176.2(4) .
C7 C6 C37A C38A 99.1(12) .
C5 C6 C37A C38A -89.5(11) .
C37B C6 C37A C38A 24.7(15) .
C6 C37A C38A C39A -173.7(13) .
C37A C38A C39A C40A -115(2) .
C7 C6 C37B C38B -141.5(10) .
C5 C6 C37B C38B 61.9(15) .
C37A C6 C37B C38B -18.2(12) .
C6 C37B C38B C39B -162.6(10) .
C37B C38B C39B C40B 51.3(19) .
C41B C42B C43B C43B -55(3) 2
C41A C42A C43A C43A 163.5(18) 2
